data_4111032
loop_
_publ_author_name
'Keith Huynh'
'Alan J. Lough'
'Ian Manners'

_publ_section_title
;
 Reactions of P-Donor Ligands with
 N-Silyl(halogeno)organophosphoranimines: Formation of Cations with P-P
 Coordination Bonds and Poly(alkyl/aryl)phosphazenes at Ambient
 Temperature
;
_journal_name_full 'Journal of the American Chemical Society'
_journal_page_first 14002
_journal_page_last 14003
_journal_paper_doi 10.1021/ja063979i
_journal_volume 128
_journal_year 2006
_chemical_formula_moiety 'C8 H24 N P2 Si, Br'
_chemical_formula_sum 'C8 H24 Br N P2 Si'
_chemical_formula_weight 304.22
_chemical_name_systematic
; 
 ? 
;
_space_group_IT_number 61
_symmetry_cell_setting orthorhombic
_symmetry_space_group_name_Hall '-P 2ac 2ab'
_symmetry_space_group_name_H-M 'P b c a'
_atom_sites_solution_hydrogens geom
_atom_sites_solution_primary direct
_atom_sites_solution_secondary difmap
_audit_creation_method SHELXL-97
_cell_angle_alpha 90.00
_cell_angle_beta 90.00
_cell_angle_gamma 90.00
_cell_formula_units_Z 8
_cell_length_a 11.7432(2)
_cell_length_b 11.5531(4)
_cell_length_c 22.8714(9)
_cell_measurement_reflns_used 23642
_cell_measurement_temperature 150(1)
_cell_measurement_theta_max 27.5
_cell_measurement_theta_min 2.6
_cell_volume 3102.97(17)
_computing_cell_refinement 'Denzo-SMN (Otwinowski & Minor, 1997)'
_computing_data_collection 'Collect (Nonius BV, 1997-2003)'
_computing_data_reduction Denzo-SMN
_computing_molecular_graphics 'SHELXTL V6.1'
_computing_publication_material 'SHELXTL V6.1'
_computing_structure_refinement 'SHELXTL V6.1(Sheldrick, 2001)'
_computing_structure_solution 'SIR-92 (Altomare et al., 1994)'
_diffrn_ambient_temperature 150(2)
_diffrn_detector_area_resol_mean 9
_diffrn_measured_fraction_theta_full 0.998
_diffrn_measured_fraction_theta_max 0.998
_diffrn_measurement_device_type 'Bruker-Nonius KappaCCD'
_diffrn_measurement_method '\f scans and \w scans with \k offsets'
_diffrn_radiation_monochromator graphite
_diffrn_radiation_source 'fine-focus sealed tube'
_diffrn_radiation_type MoK\a
_diffrn_radiation_wavelength 0.71073
_diffrn_reflns_av_R_equivalents 0.0686
_diffrn_reflns_av_sigmaI/netI 0.0419
_diffrn_reflns_limit_h_max 15
_diffrn_reflns_limit_h_min -15
_diffrn_reflns_limit_k_max 14
_diffrn_reflns_limit_k_min -14
_diffrn_reflns_limit_l_max 29
_diffrn_reflns_limit_l_min -29
_diffrn_reflns_number 23642
_diffrn_reflns_theta_full 27.46
_diffrn_reflns_theta_max 27.46
_diffrn_reflns_theta_min 2.63
_diffrn_standards_decay_% 0
_diffrn_standards_interval_count 0
_diffrn_standards_interval_time 0
_diffrn_standards_number 0
_exptl_absorpt_coefficient_mu 2.902
_exptl_absorpt_correction_T_max 0.657
_exptl_absorpt_correction_T_min 0.481
_exptl_absorpt_correction_type multi-scan
_exptl_absorpt_process_details
;
multi-scan from symmetry-related measurements 
 Sortav (Blessing 1995)
;
_exptl_crystal_colour colourless
_exptl_crystal_density_diffrn 1.302
_exptl_crystal_description plate
_exptl_crystal_F_000 1264
_exptl_crystal_size_max 0.28
_exptl_crystal_size_mid 0.22
_exptl_crystal_size_min 0.15
_refine_diff_density_max 0.441
_refine_diff_density_min -0.460
_refine_diff_density_rms 0.077
_refine_ls_extinction_coef 0.0013(2)
_refine_ls_extinction_expression Fc^*^=kFc[1+0.001xFc^2^\l^3^/sin(2\q)]^-1/4^
_refine_ls_extinction_method SHELXL
_refine_ls_goodness_of_fit_ref 1.024
_refine_ls_hydrogen_treatment constr
_refine_ls_matrix_type full
_refine_ls_number_parameters 127
_refine_ls_number_reflns 3544
_refine_ls_number_restraints 0
_refine_ls_restrained_S_all 1.024
_refine_ls_R_factor_all 0.0704
_refine_ls_R_factor_gt 0.0395
_refine_ls_shift/su_max 0.001
_refine_ls_shift/su_mean 0.000
_refine_ls_structure_factor_coef Fsqd
_refine_ls_weighting_details 'calc w=1/[\s^2^(Fo^2^)+(0.0471P)^2^+0.7610P] where P=(Fo^2^+2Fc^2^)/3'
_refine_ls_weighting_scheme calc
_refine_ls_wR_factor_gt 0.0859
_refine_ls_wR_factor_ref 0.0983
_reflns_number_gt 2449
_reflns_number_total 3544
_reflns_threshold_expression I>2\s(I)
_cod_data_source_file ja063979isi20060606_013231.cif
_cod_data_source_block k0615a
_cod_database_code 4111032

loop_
_symmetry_equiv_pos_as_xyz
'x, y, z'
'-x+1/2, -y, z+1/2'
'x+1/2, -y+1/2, -z'
'-x, y+1/2, -z+1/2'
'-x, -y, -z'
'x-1/2, y, -z-1/2'
'-x-1/2, y-1/2, z'
'x, -y-1/2, z-1/2'

loop_
_atom_site_label
_atom_site_type_symbol
_atom_site_fract_x
_atom_site_fract_y
_atom_site_fract_z
_atom_site_U_iso_or_equiv
_atom_site_adp_type
_atom_site_occupancy
_atom_site_symmetry_multiplicity
_atom_site_calc_flag
_atom_site_refinement_flags
Br1 Br 0.21184(2) 0.43963(2) 0.753731(14) 0.04546(14) Uani 1 1 d .
P1 P -0.05574(6) 0.24335(6) 0.61859(3) 0.0383(2) Uani 1 1 d .
P2 P 0.06220(6) 0.14151(6) 0.67456(3) 0.0367(2) Uani 1 1 d .
Si1 Si 0.05516(7) 0.24472(6) 0.49700(4) 0.0392(2) Uani 1 1 d .
N1 N -0.0315(2) 0.2147(2) 0.55434(11) 0.0467(6) Uani 1 1 d .
C1 C 0.1499(3) 0.3720(3) 0.51094(15) 0.0556(8) Uani 1 1 d .
H1A H 0.1035 0.4421 0.5148 0.083 Uiso 1 1 calc R
H1B H 0.2030 0.3812 0.4782 0.083 Uiso 1 1 calc R
H1C H 0.1929 0.3594 0.5471 0.083 Uiso 1 1 calc R
C2 C 0.1448(3) 0.1151(2) 0.48031(14) 0.0486(8) Uani 1 1 d .
H2A H 0.0966 0.0459 0.4794 0.073 Uiso 1 1 calc R
H2B H 0.2031 0.1062 0.5106 0.073 Uiso 1 1 calc R
H2C H 0.1816 0.1253 0.4422 0.073 Uiso 1 1 calc R
C3 C -0.0346(3) 0.2787(3) 0.43195(15) 0.0547(9) Uani 1 1 d .
H3A H -0.0753 0.3516 0.4386 0.082 Uiso 1 1 calc R
H3B H -0.0898 0.2162 0.4258 0.082 Uiso 1 1 calc R
H3C H 0.0140 0.2861 0.3973 0.082 Uiso 1 1 calc R
C4 C -0.1927(2) 0.1972(3) 0.64401(14) 0.0474(8) Uani 1 1 d .
H4A H -0.2523 0.2351 0.6209 0.071 Uiso 1 1 calc R
H4B H -0.2015 0.2182 0.6853 0.071 Uiso 1 1 calc R
H4C H -0.1993 0.1130 0.6397 0.071 Uiso 1 1 calc R
C5 C -0.0371(2) 0.3893(2) 0.64349(15) 0.0461(8) Uani 1 1 d .
H5A H -0.0828 0.4416 0.6193 0.069 Uiso 1 1 calc R
H5B H 0.0435 0.4107 0.6405 0.069 Uiso 1 1 calc R
H5C H -0.0616 0.3953 0.6843 0.069 Uiso 1 1 calc R
C6 C 0.2039(2) 0.1849(2) 0.65572(14) 0.0429(7) Uani 1 1 d .
H6A H 0.2588 0.1329 0.6745 0.064 Uiso 1 1 calc R
H6B H 0.2171 0.2643 0.6691 0.064 Uiso 1 1 calc R
H6C H 0.2135 0.1812 0.6132 0.064 Uiso 1 1 calc R
C7 C 0.0426(2) -0.0058(2) 0.65246(15) 0.0466(8) Uani 1 1 d .
H7A H 0.1018 -0.0541 0.6702 0.070 Uiso 1 1 calc R
H7B H 0.0477 -0.0111 0.6098 0.070 Uiso 1 1 calc R
H7C H -0.0325 -0.0327 0.6653 0.070 Uiso 1 1 calc R
C8 C 0.0392(2) 0.1573(3) 0.75134(12) 0.0412(7) Uani 1 1 d .
H8A H 0.0939 0.1091 0.7727 0.062 Uiso 1 1 calc R
H8B H -0.0384 0.1329 0.7610 0.062 Uiso 1 1 calc R
H8C H 0.0496 0.2385 0.7624 0.062 Uiso 1 1 calc R

loop_
_atom_site_aniso_label
_atom_site_aniso_U_11
_atom_site_aniso_U_22
_atom_site_aniso_U_33
_atom_site_aniso_U_23
_atom_site_aniso_U_13
_atom_site_aniso_U_12
Br1 0.03636(19) 0.0401(2) 0.0599(2) -0.00336(13) -0.00302(15) -0.00077(11)
P1 0.0327(4) 0.0392(4) 0.0432(5) -0.0002(3) 0.0002(3) -0.0016(3)
P2 0.0317(4) 0.0359(4) 0.0425(4) -0.0034(3) -0.0001(3) -0.0019(3)
Si1 0.0385(5) 0.0358(4) 0.0433(5) -0.0023(3) 0.0014(4) -0.0010(3)
N1 0.0454(15) 0.0498(14) 0.0450(16) -0.0024(12) 0.0002(12) -0.0100(11)
C1 0.055(2) 0.0455(17) 0.066(2) -0.0024(15) 0.0107(17) -0.0068(15)
C2 0.0443(19) 0.0414(16) 0.060(2) -0.0019(14) 0.0017(15) 0.0038(13)
C3 0.063(2) 0.0537(19) 0.048(2) -0.0016(15) -0.0040(16) 0.0116(15)
C4 0.0336(17) 0.0552(18) 0.053(2) 0.0083(15) 0.0011(14) -0.0028(13)
C5 0.0446(18) 0.0399(16) 0.054(2) -0.0011(14) 0.0005(15) -0.0001(12)
C6 0.0301(15) 0.0481(16) 0.0504(18) -0.0004(14) 0.0010(13) -0.0019(12)
C7 0.0421(18) 0.0396(16) 0.058(2) -0.0084(14) -0.0022(15) 0.0015(12)
C8 0.0404(17) 0.0407(16) 0.0426(18) -0.0040(12) 0.0025(13) -0.0058(12)

loop_
_atom_type_symbol
_atom_type_description
_atom_type_scat_dispersion_real
_atom_type_scat_dispersion_imag
_atom_type_scat_source
C C 0.0033 0.0016 'International Tables Vol C Tables 4.2.6.8 and 6.1.1.4'
H H 0.0000 0.0000 'International Tables Vol C Tables 4.2.6.8 and 6.1.1.4'
Br Br -0.2901 2.4595 'International Tables Vol C Tables 4.2.6.8 and 6.1.1.4'
P P 0.1023 0.0942 'International Tables Vol C Tables 4.2.6.8 and 6.1.1.4'
N N 0.0061 0.0033 'International Tables Vol C Tables 4.2.6.8 and 6.1.1.4'
Si Si 0.0817 0.0704 'International Tables Vol C Tables 4.2.6.8 and 6.1.1.4'

loop_
_geom_angle_atom_site_label_1
_geom_angle_atom_site_label_2
_geom_angle_atom_site_label_3
_geom_angle
N1 P1 C4 114.43(14)
N1 P1 C5 118.99(15)
C4 P1 C5 106.65(15)
N1 P1 P2 108.81(11)
C4 P1 P2 102.41(11)
C5 P1 P2 103.79(11)
C8 P2 C7 110.80(15)
C8 P2 C6 110.39(14)
C7 P2 C6 108.53(14)
C8 P2 P1 114.72(11)
C7 P2 P1 105.08(11)
C6 P2 P1 107.00(10)
N1 Si1 C3 108.69(16)
N1 Si1 C2 109.40(14)
C3 Si1 C2 108.90(15)
N1 Si1 C1 112.68(14)
C3 Si1 C1 107.86(16)
C2 Si1 C1 109.22(15)
P1 N1 Si1 143.98(16)

loop_
_geom_bond_atom_site_label_1
_geom_bond_atom_site_label_2
_geom_bond_distance
P1 N1 1.533(3)
P1 C4 1.792(3)
P1 C5 1.793(3)
P1 P2 2.2229(11)
P2 C8 1.786(3)
P2 C7 1.790(3)
P2 C6 1.791(3)
Si1 N1 1.696(3)
Si1 C3 1.865(3)
Si1 C2 1.870(3)
Si1 C1 1.872(3)

loop_
_cod_related_entry_id
_cod_related_entry_database
_cod_related_entry_code
1 ChemSpider 30660175
